data_1508438
loop_
_publ_author_name
'Xiqu Wang'
'Lumei Liu'
'Allan J. Jacobson'

_publ_section_title
;
 Synthesis and structures of a series of novel rare earth transition metal
 sulfates
;
_journal_issue 6
_journal_name_full 'Journal of rare earths'
_journal_page_first 659
_journal_page_last 662
_journal_paper_doi 10.1016/S1002-0721(07)60004-0
_journal_volume 24
_journal_year 2006
_chemical_formula_sum 'Gd H3 Ni O7 S'
_chemical_formula_weight 363.04
_chemical_name_systematic
;
 ?
;
_space_group_IT_number 62
_symmetry_space_group_name_Hall '-P 2ac 2n'
_symmetry_space_group_name_H-M 'P n m a'
_atom_sites_solution_hydrogens geom
_atom_sites_solution_primary direct
_atom_sites_solution_secondary difmap
_audit_creation_method SHELXL-97
_cell_angle_alpha 90.00
_cell_angle_beta 90.00
_cell_angle_gamma 90.00
_cell_formula_units_Z 4
_cell_length_a 7.0908(6)
_cell_length_b 7.2442(6)
_cell_length_c 10.3789(9)
_cell_measurement_temperature 223(2)
_cell_volume 533.13(8)
_computing_structure_refinement 'SHELXL-97 (Sheldrick, 1997)'
_diffrn_ambient_temperature 223(2)
_diffrn_measured_fraction_theta_full 0.953
_diffrn_measured_fraction_theta_max 0.953
_diffrn_radiation_monochromator graphite
_diffrn_radiation_source 'fine-focus sealed tube'
_diffrn_radiation_type MoK\a
_diffrn_radiation_wavelength 0.71073
_diffrn_reflns_av_R_equivalents 0.0231
_diffrn_reflns_av_sigmaI/netI 0.0165
_diffrn_reflns_limit_h_max 4
_diffrn_reflns_limit_h_min -9
_diffrn_reflns_limit_k_max 9
_diffrn_reflns_limit_k_min -8
_diffrn_reflns_limit_l_max 13
_diffrn_reflns_limit_l_min -13
_diffrn_reflns_number 2993
_diffrn_reflns_theta_full 28.12
_diffrn_reflns_theta_max 28.12
_diffrn_reflns_theta_min 3.43
_exptl_absorpt_coefficient_mu 16.230
_exptl_crystal_density_diffrn 4.523
_exptl_crystal_density_method 'not measured'
_exptl_crystal_F_000 668
_refine_diff_density_max 1.251
_refine_diff_density_min -0.602
_refine_diff_density_rms 0.174
_refine_ls_extinction_coef 0.0023(3)
_refine_ls_extinction_expression Fc^*^=kFc[1+0.001xFc^2^\l^3^/sin(2\q)]^-1/4^
_refine_ls_extinction_method SHELXL
_refine_ls_goodness_of_fit_ref 1.074
_refine_ls_hydrogen_treatment mixed
_refine_ls_matrix_type full
_refine_ls_number_parameters 61
_refine_ls_number_reflns 672
_refine_ls_number_restraints 0
_refine_ls_restrained_S_all 1.074
_refine_ls_R_factor_all 0.0219
_refine_ls_R_factor_gt 0.0182
_refine_ls_shift/su_max 0.001
_refine_ls_shift/su_mean 0.000
_refine_ls_structure_factor_coef Fsqd
_refine_ls_weighting_details 'calc w=1/[\s^2^(Fo^2^)+(0.0296P)^2^+0.0000P] where P=(Fo^2^+2Fc^2^)/3'
_refine_ls_weighting_scheme calc
_refine_ls_wR_factor_gt 0.0432
_refine_ls_wR_factor_ref 0.0443
_reflns_number_gt 606
_reflns_number_total 672
_reflns_threshold_expression >2sigma(I)
_cod_data_source_file tCSD416699.cif
_cod_data_source_block GdNi(OH)3(SO4)
_cod_depositor_comments 'temperature corrected'
_cod_original_sg_symbol_H-M Pnma
_cod_original_formula_sum 'H3 Gd Ni O7 S'
_cod_database_code 1508438

loop_
_symmetry_equiv_pos_as_xyz
'x, y, z'
'-x+1/2, -y, z+1/2'
'-x, y+1/2, -z'
'x+1/2, -y+1/2, -z+1/2'
'-x, -y, -z'
'x-1/2, y, -z-1/2'
'x, -y-1/2, z'
'-x-1/2, y-1/2, z-1/2'

loop_
_atom_site_label
_atom_site_type_symbol
_atom_site_fract_x
_atom_site_fract_y
_atom_site_fract_z
_atom_site_U_iso_or_equiv
_atom_site_adp_type
_atom_site_occupancy
_atom_site_symmetry_multiplicity
_atom_site_calc_flag
_atom_site_refinement_flags
Gd Gd 0.24192(3) 0.2500 0.69771(2) 0.00933(12) Uani 1 2 d S
Ni Ni 0.0000 0.0000 0.5000 0.00813(16) Uani 1 2 d S
S S 0.62232(16) 0.2500 0.44748(11) 0.0078(2) Uani 1 2 d S
O1 O 0.5558(5) 0.2500 0.5835(3) 0.0135(7) Uani 1 2 d S
O2 O 0.4641(5) 0.2500 0.3562(3) 0.0109(7) Uani 1 2 d S
O3 O 0.2625(3) -0.0822(4) 0.5746(3) 0.0133(5) Uani 1 1 d .
O4 O 0.1237(5) 0.2500 0.4880(3) 0.0093(7) Uani 1 2 d S
O5 O -0.0447(4) 0.0654(4) 0.6903(2) 0.0098(5) Uani 1 1 d .
H1 H 0.214(9) 0.2500 0.442(6) 0.015 Uiso 1 2 d S
H2 H -0.033(5) -0.015(7) 0.727(4) 0.015 Uiso 1 1 d .

loop_
_atom_site_aniso_label
_atom_site_aniso_U_11
_atom_site_aniso_U_22
_atom_site_aniso_U_33
_atom_site_aniso_U_23
_atom_site_aniso_U_13
_atom_site_aniso_U_12
Gd 0.00516(16) 0.01474(17) 0.00810(16) 0.000 -0.00136(8) 0.000
Ni 0.0069(3) 0.0093(3) 0.0082(3) -0.0009(2) -0.0006(2) -0.0005(2)
S 0.0056(5) 0.0108(5) 0.0071(5) 0.000 -0.0008(5) 0.000
O1 0.0105(18) 0.0230(18) 0.0068(16) 0.000 0.0032(13) 0.000
O2 0.0062(17) 0.0175(17) 0.0091(15) 0.000 -0.0047(13) 0.000
O3 0.0082(12) 0.0144(13) 0.0173(13) -0.0045(11) -0.0044(9) 0.0018(9)
O4 0.0054(17) 0.0106(15) 0.0119(17) 0.000 0.0019(14) 0.000
O5 0.0118(12) 0.0107(11) 0.0069(11) 0.0011(9) 0.0030(9) -0.0003(10)

loop_
_atom_type_symbol
_atom_type_description
_atom_type_scat_dispersion_real
_atom_type_scat_dispersion_imag
_atom_type_scat_source
O O 0.0106 0.0060 'International Tables Vol C Tables 4.2.6.8 and 6.1.1.4'
S S 0.1246 0.1234 'International Tables Vol C Tables 4.2.6.8 and 6.1.1.4'
Ni Ni 0.3393 1.1124 'International Tables Vol C Tables 4.2.6.8 and 6.1.1.4'
Gd Gd -0.1653 3.9035 'International Tables Vol C Tables 4.2.6.8 and 6.1.1.4'
H H 0.0000 0.0000 'International Tables Vol C Tables 4.2.6.8 and 6.1.1.4'

loop_
_geom_angle_atom_site_label_1
_geom_angle_atom_site_label_2
_geom_angle_atom_site_label_3
_geom_angle
_geom_angle_site_symmetry_1
_geom_angle_site_symmetry_3
O5 Gd O5 70.06(12) 4_556 6_657
O5 Gd O4 134.33(8) 4_556 .
O5 Gd O4 134.33(8) 6_657 .
O5 Gd O5 150.85(5) 4_556 .
O5 Gd O5 104.03(9) 6_657 .
O4 Gd O5 70.77(9) . .
O5 Gd O5 104.03(9) 4_556 7_565
O5 Gd O5 150.85(5) 6_657 7_565
O4 Gd O5 70.77(9) . 7_565
O5 Gd O5 66.67(12) . 7_565
O5 Gd O1 70.20(8) 4_556 .
O5 Gd O1 70.20(8) 6_657 .
O4 Gd O1 83.03(12) . .
O5 Gd O1 136.23(7) . .
O5 Gd O1 136.23(7) 7_565 .
O5 Gd O1 83.98(8) 4_556 6_557
O5 Gd O1 83.98(8) 6_657 6_557
O4 Gd O1 128.77(12) . 6_557
O5 Gd O1 66.90(8) . 6_557
O5 Gd O1 66.90(8) 7_565 6_557
O1 Gd O1 148.20(10) . 6_557
O5 Gd O3 72.09(8) 4_556 7_565
O5 Gd O3 134.84(8) 6_657 7_565
O4 Gd O3 65.31(6) . 7_565
O5 Gd O3 120.97(7) . 7_565
O5 Gd O3 62.95(7) 7_565 7_565
O1 Gd O3 74.50(6) . 7_565
O1 Gd O3 115.58(6) 6_557 7_565
O5 Gd O3 134.84(8) 4_556 .
O5 Gd O3 72.09(8) 6_657 .
O4 Gd O3 65.31(6) . .
O5 Gd O3 62.95(7) . .
O5 Gd O3 120.97(7) 7_565 .
O1 Gd O3 74.50(6) . .
O1 Gd O3 115.58(6) 6_557 .
O3 Gd O3 123.76(11) 7_565 .
O5 Gd Ni 169.60(6) 4_556 .
O5 Gd Ni 109.87(6) 6_657 .
O4 Gd Ni 38.40(4) . .
O5 Gd Ni 39.51(5) . .
O5 Gd Ni 81.07(6) 7_565 .
O1 Gd Ni 99.79(6) . .
O1 Gd Ni 106.40(6) 6_557 .
O3 Gd Ni 103.03(5) 7_565 .
O3 Gd Ni 40.22(5) . .
O5 Gd Ni 109.87(6) 4_556 3_556
O5 Gd Ni 169.60(6) 6_657 3_556
O4 Gd Ni 38.40(4) . 3_556
O5 Gd Ni 81.07(6) . 3_556
O5 Gd Ni 39.51(5) 7_565 3_556
O1 Gd Ni 99.79(6) . 3_556
O1 Gd Ni 106.40(6) 6_557 3_556
O3 Gd Ni 40.22(5) 7_565 3_556
O3 Gd Ni 103.03(5) . 3_556
Ni Gd Ni 68.207(7) . 3_556
O5 Gd Gd 39.91(6) 4_556 6_657
O5 Gd Gd 39.91(6) 6_657 6_657
O4 Gd Gd 128.09(9) . 6_657
O5 Gd Gd 143.85(6) . 6_657
O5 Gd Gd 143.85(6) 7_565 6_657
O1 Gd Gd 45.06(7) . 6_657
O1 Gd Gd 103.14(7) 6_557 6_657
O3 Gd Gd 94.93(5) 7_565 6_657
O3 Gd Gd 94.93(5) . 6_657
Ni Gd Gd 133.931(6) . 6_657
Ni Gd Gd 133.931(6) 3_556 6_657
O4 Ni O4 180.0 . 5_556
O4 Ni O5 94.63(12) . 5_556
O4 Ni O5 85.37(12) 5_556 5_556
O4 Ni O5 85.37(12) . .
O4 Ni O5 94.63(12) 5_556 .
O5 Ni O5 180.0 5_556 .
O4 Ni O3 96.20(11) . 5_556
O4 Ni O3 83.80(11) 5_556 5_556
O5 Ni O3 81.24(10) 5_556 5_556
O5 Ni O3 98.76(10) . 5_556
O4 Ni O3 83.80(11) . .
O4 Ni O3 96.20(11) 5_556 .
O5 Ni O3 98.76(10) 5_556 .
O5 Ni O3 81.24(10) . .
O3 Ni O3 180.00(13) 5_556 .
O4 Ni Gd 134.07(9) . 5_556
O4 Ni Gd 45.93(9) 5_556 5_556
O5 Ni Gd 48.87(7) 5_556 5_556
O5 Ni Gd 131.13(7) . 5_556
O3 Ni Gd 56.95(7) 5_556 5_556
O3 Ni Gd 123.05(7) . 5_556
O4 Ni Gd 45.93(9) . .
O4 Ni Gd 134.07(9) 5_556 .
O5 Ni Gd 131.13(7) 5_556 .
O5 Ni Gd 48.87(7) . .
O3 Ni Gd 123.05(7) 5_556 .
O3 Ni Gd 56.95(7) . .
Gd Ni Gd 180.000(9) 5_556 .
O2 S O3 108.75(12) . 3_656
O2 S O3 108.75(12) . 5_656
O3 S O3 110.2(2) 3_656 5_656
O2 S O1 111.7(2) . .
O3 S O1 108.74(13) 3_656 .
O3 S O1 108.74(13) 5_656 .
S O1 Gd 136.51(19) . .
S O1 Gd 131.36(19) . 6_657
Gd O1 Gd 92.12(10) . 6_657
S O3 Ni 131.55(15) 5_656 .
S O3 Gd 145.60(14) 5_656 .
Ni O3 Gd 82.84(8) . .
Ni O4 Ni 127.87(18) . 3_556
Ni O4 Gd 95.67(10) . .
Ni O4 Gd 95.67(10) 3_556 .
Ni O4 H1 112.7(10) . .
Ni O4 H1 112.7(10) 3_556 .
Gd O4 H1 105(4) . .
Ni O5 Gd 135.35(12) . 6_557
Ni O5 Gd 91.62(9) . .
Gd O5 Gd 102.19(9) 6_557 .
Ni O5 H2 108(4) . .
Gd O5 H2 107(3) 6_557 .
Gd O5 H2 110(3) . .

loop_
_geom_bond_atom_site_label_1
_geom_bond_atom_site_label_2
_geom_bond_distance
_geom_bond_site_symmetry_2
Gd O5 2.330(2) 4_556
Gd O5 2.330(2) 6_657
Gd O4 2.332(3) .
Gd O5 2.434(3) .
Gd O5 2.434(3) 7_565
Gd O1 2.522(3) .
Gd O1 2.626(3) 6_557
Gd O3 2.729(2) 7_565
Gd O3 2.729(2) .
Gd Ni 3.2300(2) .
Gd Ni 3.2300(2) 3_556
Gd Gd 3.7078(3) 6_657
Ni O4 2.0161(16) .
Ni O4 2.0161(16) 5_556
Ni O5 2.056(2) 5_556
Ni O5 2.056(2) .
Ni O3 2.102(2) 5_556
Ni O3 2.102(2) .
Ni Gd 3.2300(2) 5_556
S O2 1.468(3) .
S O3 1.482(2) 3_656
S O3 1.482(2) 5_656
S O1 1.488(3) .
O1 Gd 2.626(3) 6_657
O3 S 1.482(2) 5_656
O4 Ni 2.0161(16) 3_556
O4 H1 0.80(7) .
O5 Gd 2.330(2) 6_557
O5 H2 0.70(5) .
